data_7012617
loop_
_publ_author_name
'Alireza Haghiri Ilkhechi'
'ShengLi Guo'
'Michael Bolte'
'Matthias Wagner'

_publ_section_title
;
 Cymantrene-based tris(1-pyrazolyl)borates: synthesis and structural
 characterization of di- and trimetallic complexes
;
_journal_issue 11
_journal_name_full 'Dalton Trans.'
_journal_page_first 2303
_journal_page_last 2307
_journal_paper_doi 10.1039/b212356h
_journal_year 2003
_chemical_formula_sum 'C20 H13 B Mn2 N6 O6'
_chemical_formula_weight 554.05
_chemical_name_systematic
;
?
;
_space_group_IT_number 4
_symmetry_cell_setting monoclinic
_symmetry_space_group_name_Hall 'P 2yb'
_symmetry_space_group_name_H-M 'P 1 21 1'
_atom_sites_solution_hydrogens geom
_atom_sites_solution_primary direct
_atom_sites_solution_secondary difmap
_audit_creation_method SHELXL-97
_cell_angle_alpha 90.00
_cell_angle_beta 105.298(7)
_cell_angle_gamma 90.00
_cell_formula_units_Z 4
_cell_length_a 9.3830(9)
_cell_length_b 22.907(2)
_cell_length_c 10.5301(9)
_cell_measurement_reflns_used 30848
_cell_measurement_temperature 100(2)
_cell_measurement_theta_max 25.5
_cell_measurement_theta_min 2.3
_cell_volume 2183.1(3)
_computing_cell_refinement 'X-Area (Stoe & Cie, 2001)'
_computing_data_collection 'X-Area (Stoe & Cie, 2001)'
_computing_data_reduction 'X-Area (Stoe & Cie, 2001)'
_computing_molecular_graphics 'XP in SHELXTL-Plus (Sheldrick, 1991)'
_computing_structure_refinement 'SHELXL-97 (Sheldrick, 1997)'
_computing_structure_solution 'SHELXS-97 (Sheldrick, 1990)'
_diffrn_ambient_temperature 100(2)
_diffrn_measured_fraction_theta_full 0.976
_diffrn_measured_fraction_theta_max 0.976
_diffrn_measurement_device_type 'STOE IPDS II two-circle-diffractometer'
_diffrn_measurement_method \w
_diffrn_radiation_monochromator graphite
_diffrn_radiation_source 'fine-focus sealed tube'
_diffrn_radiation_type MoK\a
_diffrn_radiation_wavelength 0.71073
_diffrn_reflns_av_R_equivalents 0.0651
_diffrn_reflns_av_sigmaI/netI 0.0748
_diffrn_reflns_limit_h_max 11
_diffrn_reflns_limit_h_min -11
_diffrn_reflns_limit_k_max 27
_diffrn_reflns_limit_k_min -27
_diffrn_reflns_limit_l_max 12
_diffrn_reflns_limit_l_min -12
_diffrn_reflns_number 22577
_diffrn_reflns_theta_full 25.53
_diffrn_reflns_theta_max 25.53
_diffrn_reflns_theta_min 1.78
_diffrn_standards_decay_% 0
_diffrn_standards_interval_time 0
_diffrn_standards_number 0
_exptl_absorpt_coefficient_mu 1.209
_exptl_absorpt_correction_T_max 0.7940
_exptl_absorpt_correction_T_min 0.6435
_exptl_absorpt_correction_type empirical
_exptl_absorpt_process_details 'MULABS (Spek, 1990; Blessing, 1995)'
_exptl_crystal_colour colourless
_exptl_crystal_density_diffrn 1.686
_exptl_crystal_density_method 'not measured'
_exptl_crystal_description block
_exptl_crystal_F_000 1112
_exptl_crystal_size_max 0.40
_exptl_crystal_size_mid 0.30
_exptl_crystal_size_min 0.20
_refine_diff_density_max 0.605
_refine_diff_density_min -0.519
_refine_diff_density_rms 0.076
_refine_ls_abs_structure_details 'Flack H D (1983), Acta Cryst. A39, 876-881'
_refine_ls_abs_structure_Flack -0.021(19)
_refine_ls_extinction_method none
_refine_ls_goodness_of_fit_ref 0.939
_refine_ls_hydrogen_treatment mixed
_refine_ls_matrix_type full
_refine_ls_number_parameters 631
_refine_ls_number_reflns 7920
_refine_ls_number_restraints 1
_refine_ls_restrained_S_all 0.939
_refine_ls_R_factor_all 0.0557
_refine_ls_R_factor_gt 0.0415
_refine_ls_shift/su_max 0.001
_refine_ls_shift/su_mean 0.000
_refine_ls_structure_factor_coef Fsqd
_refine_ls_weighting_details 'calc w=1/[\s^2^(Fo^2^)+(0.0362P)^2^+0.0000P] where P=(Fo^2^+2Fc^2^)/3'
_refine_ls_weighting_scheme calc
_refine_ls_wR_factor_gt 0.0794
_refine_ls_wR_factor_ref 0.0831
_reflns_number_gt 6496
_reflns_number_total 7920
_reflns_threshold_expression >2sigma(I)
_cod_data_source_file b212356h.txt
_cod_data_source_block wa96
_cod_depositor_comments
;
The following automatic conversions were performed:
'_symmetry_cell_setting' value 'Monoclinic' changed to 'monoclinic'
according to '/home/saulius/struct/CIF-dictionaries/cif_core.dic'
dictionary named 'cif_core.dic' version 2.4.1 from
2010-06-29.

'_exptl_absorpt_correction_type' value 'Empirical' changed to
'empirical' according to
'/home/saulius/struct/CIF-dictionaries/cif_core.dic' dictionary named
'cif_core.dic' version 2.4.1 from 2010-06-29.

Automatic conversion script
Id: cif_fix_enum 1527 2010-12-29 10:47:43Z saulius 
;
_cod_original_sg_symbol_H-M 'P 21'
_cod_database_code 7012617

loop_
_symmetry_equiv_pos_as_xyz
'x, y, z'
'-x, y+1/2, -z'

loop_
_atom_site_label
_atom_site_type_symbol
_atom_site_fract_x
_atom_site_fract_y
_atom_site_fract_z
_atom_site_U_iso_or_equiv
_atom_site_adp_type
_atom_site_occupancy
_atom_site_symmetry_multiplicity
_atom_site_calc_flag
_atom_site_refinement_flags
_atom_site_disorder_assembly
_atom_site_disorder_group
Mn1 Mn 0.04855(9) 0.57435(3) 0.08702(7) 0.01981(17) Uani 1 1 d . . .
C1 C 0.0177(7) 0.6144(2) -0.0644(6) 0.0285(13) Uani 1 1 d . . .
O1 O -0.0025(6) 0.64083(17) -0.1621(4) 0.0446(12) Uani 1 1 d . . .
C2 C -0.1408(6) 0.5845(2) 0.0901(5) 0.0258(12) Uani 1 1 d . . .
O2 O -0.2620(5) 0.58943(17) 0.0939(5) 0.0380(10) Uani 1 1 d . . .
C3 C 0.1032(6) 0.6402(2) 0.1781(6) 0.0254(12) Uani 1 1 d . . .
O3 O 0.1359(5) 0.68370(16) 0.2333(4) 0.0400(11) Uani 1 1 d . . .
C11 C 0.2124(6) 0.5217(2) 0.2234(5) 0.0221(11) Uani 1 1 d . . .
C12 C 0.0714(6) 0.4934(2) 0.1957(5) 0.0231(11) Uani 1 1 d . . .
H12 H 0.0188 0.4838 0.2586 0.028 Uiso 1 1 calc R . .
C13 C 0.0230(6) 0.4817(2) 0.0564(5) 0.0245(12) Uani 1 1 d . . .
H13 H -0.0676 0.4637 0.0117 0.029 Uiso 1 1 calc R . .
C14 C 0.1326(6) 0.5015(2) -0.0022(5) 0.0245(12) Uani 1 1 d . . .
H14 H 0.1294 0.4991 -0.0929 0.029 Uiso 1 1 calc R . .
C15 C 0.2504(6) 0.5261(2) 0.1001(5) 0.0204(11) Uani 1 1 d . . .
H15 H 0.3389 0.5425 0.0881 0.024 Uiso 1 1 calc R . .
B1 B 0.3191(6) 0.5321(2) 0.3678(6) 0.0180(11) Uani 1 1 d . . .
N31 N 0.2403(5) 0.55223(16) 0.4734(4) 0.0185(9) Uani 1 1 d . . .
N32 N 0.3243(5) 0.55762(16) 0.6018(4) 0.0210(10) Uani 1 1 d . . .
C35 C 0.1010(6) 0.5696(2) 0.4660(5) 0.0225(11) Uani 1 1 d . . .
H35 H 0.0221 0.5704 0.3880 0.027 Uiso 1 1 calc R . .
C34 C 0.0910(6) 0.5858(2) 0.5892(5) 0.0226(11) Uani 1 1 d . . .
H34 H 0.0064 0.5995 0.6135 0.027 Uiso 1 1 calc R . .
C33 C 0.2336(6) 0.5776(2) 0.6704(5) 0.0233(11) Uani 1 1 d . . .
H33 H 0.2621 0.5852 0.7623 0.028 Uiso 1 1 calc R . .
N41 N 0.4449(4) 0.57734(17) 0.3745(4) 0.0184(9) Uani 1 1 d . . .
N42 N 0.5522(5) 0.58283(18) 0.4905(4) 0.0197(9) Uani 1 1 d . . .
C45 C 0.4719(6) 0.6166(2) 0.2867(5) 0.0201(11) Uani 1 1 d . . .
H45 H 0.4123 0.6222 0.1995 0.024 Uiso 1 1 calc R . .
C44 C 0.5986(6) 0.6467(2) 0.3439(5) 0.0216(11) Uani 1 1 d . . .
H44 H 0.6440 0.6765 0.3054 0.026 Uiso 1 1 calc R . .
C43 C 0.6467(6) 0.6240(2) 0.4715(5) 0.0204(11) Uani 1 1 d . . .
H43 H 0.7335 0.6360 0.5355 0.025 Uiso 1 1 calc R . .
N21 N 0.3956(5) 0.47309(16) 0.4141(4) 0.0179(9) Uani 1 1 d . . .
N22 N 0.4899(5) 0.46742(17) 0.5375(4) 0.0194(9) Uani 1 1 d . . .
C25 C 0.3884(6) 0.42098(19) 0.3503(5) 0.0207(11) Uani 1 1 d . . .
H25 H 0.3319 0.4133 0.2628 0.025 Uiso 1 1 calc R . .
C24 C 0.4763(6) 0.3814(2) 0.4334(5) 0.0218(11) Uani 1 1 d . . .
H24 H 0.4915 0.3416 0.4157 0.026 Uiso 1 1 calc R . .
C23 C 0.5382(6) 0.41185(18) 0.5488(5) 0.0212(11) Uani 1 1 d . . .
H23 H 0.6050 0.3958 0.6247 0.025 Uiso 1 1 calc R . .
Mn2 Mn 0.54472(8) 0.53800(3) 0.65795(7) 0.01846(17) Uani 1 1 d . . .
C5 C 0.7385(6) 0.5170(2) 0.7009(5) 0.0211(12) Uani 1 1 d . . .
O5 O 0.8594(4) 0.50300(15) 0.7291(4) 0.0252(8) Uani 1 1 d . . .
C6 C 0.5207(6) 0.5010(2) 0.8006(5) 0.0217(11) Uani 1 1 d . . .
O6 O 0.4988(4) 0.47905(15) 0.8941(4) 0.0303(9) Uani 1 1 d . . .
C7 C 0.5955(6) 0.6033(2) 0.7562(5) 0.0264(12) Uani 1 1 d . . .
O7 O 0.6350(5) 0.64416(15) 0.8209(4) 0.0356(10) Uani 1 1 d . . .
Mn1A Mn 0.83298(9) 0.80592(3) 0.30425(8) 0.01984(18) Uani 1 1 d . . .
C1A C 0.8091(7) 0.7632(2) 0.1586(6) 0.0286(13) Uani 1 1 d . . .
O1A O 0.7933(5) 0.73480(17) 0.0642(4) 0.0388(11) Uani 1 1 d . . .
C2A C 0.6382(7) 0.7984(2) 0.2958(5) 0.0252(12) Uani 1 1 d . . .
O2A O 0.5162(4) 0.79629(15) 0.2897(4) 0.0307(9) Uani 1 1 d . . .
C3A C 0.8850(6) 0.7423(2) 0.4022(6) 0.0282(13) Uani 1 1 d . . .
O3A O 0.9216(4) 0.70080(15) 0.4684(4) 0.0337(10) Uani 1 1 d . . .
C11A C 0.9975(6) 0.8562(2) 0.4449(5) 0.0200(11) Uani 1 1 d . . .
C12A C 0.8577(6) 0.8861(2) 0.4148(5) 0.0200(11) Uani 1 1 d . . .
H12A H 0.8032 0.8957 0.4761 0.024 Uiso 1 1 calc R . .
C13A C 0.8143(6) 0.8989(2) 0.2754(5) 0.0244(12) Uani 1 1 d . . .
H13A H 0.7264 0.9183 0.2291 0.029 Uiso 1 1 calc R . .
C14A C 0.9261(6) 0.8775(2) 0.2205(5) 0.0258(12) Uani 1 1 d . . .
H14A H 0.9262 0.8800 0.1304 0.031 Uiso 1 1 calc R . .
C15A C 1.0387(6) 0.8516(2) 0.3227(5) 0.0202(11) Uani 1 1 d . . .
H15A H 1.1266 0.8341 0.3121 0.024 Uiso 1 1 calc R . .
B1A B 1.0954(6) 0.8422(2) 0.5895(6) 0.0180(12) Uani 1 1 d . . .
N31A N 1.0075(4) 0.82105(17) 0.6884(4) 0.0202(9) Uani 1 1 d . . .
N32A N 1.0838(5) 0.81276(17) 0.8189(4) 0.0214(9) Uani 1 1 d . . .
C35A C 0.8672(6) 0.8055(2) 0.6738(5) 0.0238(11) Uani 1 1 d . . .
H35A H 0.7916 0.8071 0.5935 0.029 Uiso 1 1 calc R . .
C34A C 0.8484(6) 0.7870(2) 0.7925(5) 0.0268(12) Uani 1 1 d . . .
H34A H 0.7602 0.7732 0.8107 0.032 Uiso 1 1 calc R . .
C33A C 0.9874(6) 0.7928(2) 0.8799(6) 0.0247(12) Uani 1 1 d . . .
H33A H 1.0101 0.7836 0.9710 0.030 Uiso 1 1 calc R . .
N41A N 1.2200(5) 0.79567(16) 0.5980(4) 0.0193(9) Uani 1 1 d . . .
N42A N 1.3195(5) 0.78756(17) 0.7182(4) 0.0204(9) Uani 1 1 d . . .
C45A C 1.2499(6) 0.7573(2) 0.5104(5) 0.0211(11) Uani 1 1 d . . .
H45A H 1.1963 0.7538 0.4206 0.025 Uiso 1 1 calc R . .
C44A C 1.3705(6) 0.7240(2) 0.5725(5) 0.0254(12) Uani 1 1 d . . .
H44A H 1.4165 0.6939 0.5356 0.030 Uiso 1 1 calc R . .
C43A C 1.4098(6) 0.7444(2) 0.7014(5) 0.0234(11) Uani 1 1 d . . .
H43A H 1.4901 0.7298 0.7689 0.028 Uiso 1 1 calc R . .
N21A N 1.1737(5) 0.90016(16) 0.6465(4) 0.0181(9) Uani 1 1 d . . .
N22A N 1.2632(5) 0.90245(17) 0.7724(4) 0.0190(9) Uani 1 1 d . . .
C25A C 1.1726(6) 0.95247(19) 0.5873(5) 0.0198(11) Uani 1 1 d . . .
H25A H 1.1196 0.9618 0.4997 0.024 Uiso 1 1 calc R . .
C24A C 1.2627(6) 0.9903(2) 0.6770(5) 0.0212(11) Uani 1 1 d . . .
H24A H 1.2827 1.0302 0.6638 0.025 Uiso 1 1 calc R . .
C23A C 1.3171(6) 0.95713(19) 0.7900(5) 0.0199(10) Uani 1 1 d . . .
H23A H 1.3831 0.9711 0.8687 0.024 Uiso 1 1 calc R . .
Mn2A Mn 1.30537(9) 0.82920(3) 0.88621(7) 0.01898(17) Uani 1 1 d . . .
C5A C 1.4996(7) 0.8475(2) 0.9344(5) 0.0252(12) Uani 1 1 d . . .
O5A O 1.6230(4) 0.86103(16) 0.9632(4) 0.0310(9) Uani 1 1 d . . .
C6A C 1.2799(6) 0.8646(2) 1.0315(5) 0.0226(11) Uani 1 1 d . . .
O6A O 1.2596(4) 0.88585(15) 1.1249(4) 0.0294(8) Uani 1 1 d . . .
C7A C 1.3402(6) 0.7612(2) 0.9753(6) 0.0259(12) Uani 1 1 d . . .
O7A O 1.3614(5) 0.71670(16) 1.0318(4) 0.0372(10) Uani 1 1 d . . .

loop_
_atom_site_aniso_label
_atom_site_aniso_U_11
_atom_site_aniso_U_22
_atom_site_aniso_U_33
_atom_site_aniso_U_23
_atom_site_aniso_U_13
_atom_site_aniso_U_12
Mn1 0.0217(4) 0.0179(4) 0.0165(4) -0.0006(3) -0.0009(3) 0.0013(3)
C1 0.030(3) 0.024(3) 0.029(3) -0.007(2) 0.002(3) 0.002(2)
O1 0.081(4) 0.031(2) 0.024(2) 0.0089(18) 0.018(2) 0.013(2)
C2 0.032(3) 0.025(3) 0.018(3) 0.008(2) 0.002(2) -0.002(2)
O2 0.033(2) 0.036(2) 0.047(3) 0.0171(19) 0.014(2) 0.0092(18)
C3 0.018(3) 0.031(3) 0.024(3) -0.001(2) 0.001(2) 0.007(2)
O3 0.043(3) 0.028(2) 0.040(3) -0.0160(18) -0.004(2) 0.0010(19)
C11 0.021(3) 0.017(2) 0.025(3) 0.000(2) 0.001(2) 0.0058(19)
C12 0.026(3) 0.018(2) 0.021(3) 0.001(2) 0.000(2) 0.004(2)
C13 0.025(3) 0.022(2) 0.022(3) -0.004(2) -0.001(2) 0.003(2)
C14 0.023(3) 0.025(3) 0.023(3) -0.004(2) 0.001(2) 0.003(2)
C15 0.018(2) 0.016(2) 0.024(3) -0.0039(19) 0.001(2) -0.0007(19)
B1 0.018(3) 0.016(2) 0.019(3) 0.001(2) 0.005(2) -0.001(2)
N31 0.020(2) 0.0179(19) 0.014(2) -0.0035(15) -0.0026(18) -0.0030(16)
N32 0.024(2) 0.021(2) 0.013(2) 0.0015(16) -0.0045(19) 0.0022(16)
C35 0.016(2) 0.026(2) 0.023(3) 0.000(2) 0.001(2) 0.000(2)
C34 0.021(3) 0.027(3) 0.022(3) 0.000(2) 0.008(2) 0.003(2)
C33 0.026(3) 0.026(2) 0.018(2) 0.002(2) 0.006(2) 0.000(2)
N41 0.020(2) 0.0148(17) 0.018(2) 0.0007(17) 0.0016(18) 0.0009(18)
N42 0.018(2) 0.020(2) 0.019(2) -0.0007(17) 0.0008(18) -0.0036(18)
C45 0.023(3) 0.016(2) 0.020(3) 0.0008(19) 0.003(2) 0.0017(19)
C44 0.020(3) 0.020(2) 0.024(3) 0.004(2) 0.005(2) -0.002(2)
C43 0.015(3) 0.023(2) 0.022(3) -0.002(2) 0.004(2) -0.0055(19)
N21 0.019(2) 0.015(2) 0.016(2) -0.0001(15) -0.0028(18) 0.0005(16)
N22 0.018(2) 0.022(2) 0.015(2) 0.0011(16) -0.0020(18) 0.0015(17)
C25 0.023(3) 0.017(2) 0.022(3) -0.0046(19) 0.006(2) -0.005(2)
C24 0.022(3) 0.016(2) 0.025(3) -0.0022(19) 0.002(2) -0.0006(19)
C23 0.026(3) 0.011(2) 0.023(3) 0.0016(19) 0.000(2) 0.0033(19)
Mn2 0.0194(4) 0.0166(4) 0.0159(4) 0.0001(3) -0.0015(3) 0.0010(3)
C5 0.030(3) 0.015(2) 0.015(3) -0.0019(18) 0.001(2) -0.001(2)
O5 0.020(2) 0.0294(19) 0.023(2) -0.0014(15) -0.0001(17) -0.0001(16)
C6 0.019(3) 0.018(2) 0.023(3) -0.004(2) -0.003(2) 0.0011(19)
O6 0.030(2) 0.034(2) 0.024(2) 0.0042(16) 0.0008(17) -0.0063(16)
C7 0.025(3) 0.028(3) 0.021(3) 0.004(2) -0.004(2) 0.008(2)
O7 0.042(2) 0.0171(18) 0.036(2) -0.0042(16) -0.0104(19) 0.0028(16)
Mn1A 0.0224(4) 0.0160(3) 0.0180(4) 0.0008(3) -0.0002(3) -0.0008(3)
C1A 0.035(3) 0.026(3) 0.027(3) 0.004(2) 0.011(3) -0.003(2)
O1A 0.060(3) 0.029(2) 0.028(2) -0.0073(18) 0.012(2) -0.0096(19)
C2A 0.036(3) 0.011(2) 0.025(3) -0.0036(19) 0.002(2) 0.003(2)
O2A 0.017(2) 0.029(2) 0.042(2) -0.0077(17) 0.0018(18) 0.0008(16)
C3A 0.024(3) 0.023(3) 0.030(3) -0.003(2) -0.007(3) -0.005(2)
O3A 0.030(2) 0.0217(18) 0.041(2) 0.0121(17) -0.0037(19) -0.0028(16)
C11A 0.023(3) 0.013(2) 0.021(3) 0.0018(19) 0.001(2) -0.003(2)
C12A 0.023(3) 0.016(2) 0.020(3) -0.0023(19) 0.005(2) -0.002(2)
C13A 0.024(3) 0.021(2) 0.022(3) 0.004(2) -0.005(2) -0.003(2)
C14A 0.030(3) 0.022(2) 0.020(3) 0.004(2) -0.002(2) -0.003(2)
C15A 0.020(3) 0.017(2) 0.022(3) 0.0038(19) 0.002(2) -0.003(2)
B1A 0.016(3) 0.020(3) 0.014(3) -0.004(2) -0.003(2) -0.002(2)
N31A 0.018(2) 0.023(2) 0.017(2) 0.0018(16) -0.0002(18) 0.0013(17)
N32A 0.024(2) 0.024(2) 0.016(2) 0.0010(17) 0.0054(19) 0.0019(17)
C35A 0.023(3) 0.021(2) 0.027(3) -0.003(2) 0.005(2) 0.002(2)
C34A 0.019(3) 0.035(3) 0.028(3) 0.002(2) 0.008(2) -0.004(2)
C33A 0.025(3) 0.027(3) 0.023(3) 0.002(2) 0.007(2) 0.004(2)
N41A 0.021(2) 0.017(2) 0.016(2) -0.0004(16) -0.0019(18) -0.0002(16)
N42A 0.020(2) 0.018(2) 0.018(2) 0.0033(17) -0.0028(19) 0.0020(17)
C45A 0.025(3) 0.018(2) 0.020(3) -0.0026(19) 0.006(2) -0.001(2)
C44A 0.028(3) 0.019(2) 0.027(3) -0.006(2) 0.005(2) -0.001(2)
C43A 0.023(3) 0.016(2) 0.027(3) 0.002(2) -0.001(2) 0.004(2)
N21A 0.023(2) 0.0145(18) 0.015(2) 0.0015(15) 0.0026(18) 0.0015(16)
N22A 0.018(2) 0.022(2) 0.013(2) -0.0036(16) -0.0023(18) 0.0010(17)
C25A 0.021(3) 0.016(2) 0.018(3) 0.0032(18) -0.003(2) 0.0025(19)
C24A 0.024(3) 0.015(2) 0.022(3) -0.0013(19) 0.002(2) -0.0025(19)
C23A 0.019(3) 0.018(2) 0.021(3) -0.0022(19) 0.002(2) -0.0034(19)
Mn2A 0.0206(4) 0.0172(3) 0.0164(4) 0.0011(3) -0.0001(3) 0.0005(3)
C5A 0.033(3) 0.023(2) 0.017(3) 0.002(2) 0.003(2) 0.006(2)
O5A 0.022(2) 0.037(2) 0.030(2) 0.0039(17) 0.0000(18) 0.0034(17)
C6A 0.021(3) 0.022(3) 0.021(3) 0.005(2) 0.000(2) -0.001(2)
O6A 0.036(2) 0.0303(19) 0.019(2) -0.0025(15) 0.0031(17) -0.0001(16)
C7A 0.026(3) 0.029(3) 0.021(3) 0.001(2) 0.003(2) 0.002(2)
O7A 0.053(3) 0.029(2) 0.029(2) 0.0076(18) 0.007(2) 0.0025(19)

loop_
_atom_type_symbol
_atom_type_description
_atom_type_scat_dispersion_real
_atom_type_scat_dispersion_imag
_atom_type_scat_source
C C 0.0033 0.0016 'International Tables Vol C Tables 4.2.6.8 and 6.1.1.4'
H H 0.0000 0.0000 'International Tables Vol C Tables 4.2.6.8 and 6.1.1.4'
B B 0.0013 0.0007 'International Tables Vol C Tables 4.2.6.8 and 6.1.1.4'
Mn Mn 0.3368 0.7283 'International Tables Vol C Tables 4.2.6.8 and 6.1.1.4'
N N 0.0061 0.0033 'International Tables Vol C Tables 4.2.6.8 and 6.1.1.4'
O O 0.0106 0.0060 'International Tables Vol C Tables 4.2.6.8 and 6.1.1.4'

loop_
_geom_angle_atom_site_label_1
_geom_angle_atom_site_label_2
_geom_angle_atom_site_label_3
_geom_angle
_geom_angle_site_symmetry_1
_geom_angle_site_symmetry_3
_geom_angle_publ_flag
C3 Mn1 C1 90.1(2) . . ?
C3 Mn1 C2 91.5(2) . . ?
C1 Mn1 C2 91.2(3) . . ?
C3 Mn1 C13 156.6(2) . . ?
C1 Mn1 C13 112.7(2) . . ?
C2 Mn1 C13 93.4(2) . . ?
C3 Mn1 C12 117.7(2) . . ?
C1 Mn1 C12 151.6(2) . . ?
C2 Mn1 C12 93.6(2) . . ?
C13 Mn1 C12 39.1(2) . . ?
C3 Mn1 C14 142.9(2) . . ?
C1 Mn1 C14 90.0(2) . . ?
C2 Mn1 C14 125.6(2) . . ?
C13 Mn1 C14 38.1(2) . . ?
C12 Mn1 C14 64.6(2) . . ?
C3 Mn1 C15 105.9(2) . . ?
C1 Mn1 C15 104.5(2) . . ?
C2 Mn1 C15 156.2(2) . . ?
C13 Mn1 C15 64.3(2) . . ?
C12 Mn1 C15 64.2(2) . . ?
C14 Mn1 C15 38.81(19) . . ?
C3 Mn1 C11 93.5(2) . . ?
C1 Mn1 C11 142.3(2) . . ?
C2 Mn1 C11 126.1(2) . . ?
C13 Mn1 C11 65.34(19) . . ?
C12 Mn1 C11 38.6(2) . . ?
C14 Mn1 C11 65.4(2) . . ?
C15 Mn1 C11 38.7(2) . . ?
O1 C1 Mn1 179.5(5) . . ?
O2 C2 Mn1 178.0(5) . . ?
O3 C3 Mn1 177.7(5) . . ?
C12 C11 C15 106.4(4) . . ?
C12 C11 B1 124.9(5) . . ?
C15 C11 B1 127.2(5) . . ?
C12 C11 Mn1 70.3(3) . . ?
C15 C11 Mn1 70.4(3) . . ?
B1 C11 Mn1 134.6(3) . . ?
C11 C12 C13 108.5(5) . . ?
C11 C12 Mn1 71.1(3) . . ?
C13 C12 Mn1 70.1(3) . . ?
C11 C12 H12 125.7 . . ?
C13 C12 H12 125.7 . . ?
Mn1 C12 H12 124.7 . . ?
C14 C13 C12 108.4(5) . . ?
C14 C13 Mn1 71.4(3) . . ?
C12 C13 Mn1 70.8(3) . . ?
C14 C13 H13 125.8 . . ?
C12 C13 H13 125.8 . . ?
Mn1 C13 H13 123.6 . . ?
C13 C14 C15 107.7(5) . . ?
C13 C14 Mn1 70.5(3) . . ?
C15 C14 Mn1 70.7(3) . . ?
C13 C14 H14 126.1 . . ?
C15 C14 H14 126.1 . . ?
Mn1 C14 H14 124.3 . . ?
C14 C15 C11 108.9(5) . . ?
C14 C15 Mn1 70.5(3) . . ?
C11 C15 Mn1 70.8(3) . . ?
C14 C15 H15 125.5 . . ?
C11 C15 H15 125.5 . . ?
Mn1 C15 H15 124.7 . . ?
N21 B1 N31 107.5(4) . . ?
N21 B1 N41 106.5(4) . . ?
N31 B1 N41 105.5(4) . . ?
N21 B1 C11 107.0(4) . . ?
N31 B1 C11 115.2(4) . . ?
N41 B1 C11 114.7(4) . . ?
C35 N31 N32 108.9(4) . . ?
C35 N31 B1 132.9(4) . . ?
N32 N31 B1 118.0(4) . . ?
C33 N32 N31 106.3(4) . . ?
C33 N32 Mn2 131.3(3) . . ?
N31 N32 Mn2 122.4(3) . . ?
N31 C35 C34 109.4(4) . . ?
N31 C35 H35 125.3 . . ?
C34 C35 H35 125.3 . . ?
C35 C34 C33 104.4(4) . . ?
C35 C34 H34 127.8 . . ?
C33 C34 H34 127.8 . . ?
N32 C33 C34 111.1(4) . . ?
N32 C33 H33 124.5 . . ?
C34 C33 H33 124.5 . . ?
C45 N41 N42 108.7(4) . . ?
C45 N41 B1 133.1(4) . . ?
N42 N41 B1 118.2(4) . . ?
C43 N42 N41 106.9(4) . . ?
C43 N42 Mn2 130.5(3) . . ?
N41 N42 Mn2 122.4(3) . . ?
N41 C45 C44 109.3(5) . . ?
N41 C45 H45 125.4 . . ?
C44 C45 H45 125.4 . . ?
C45 C44 C43 105.0(4) . . ?
C45 C44 H44 127.5 . . ?
C43 C44 H44 127.5 . . ?
N42 C43 C44 110.1(4) . . ?
N42 C43 H43 124.9 . . ?
C44 C43 H43 124.9 . . ?
C25 N21 N22 108.7(4) . . ?
C25 N21 B1 130.6(4) . . ?
N22 N21 B1 120.7(4) . . ?
C23 N22 N21 106.9(4) . . ?
C23 N22 Mn2 132.3(3) . . ?
N21 N22 Mn2 120.6(3) . . ?
N21 C25 C24 108.7(4) . . ?
N21 C25 H25 125.7 . . ?
C24 C25 H25 125.7 . . ?
C25 C24 C23 105.6(4) . . ?
C25 C24 H24 127.2 . . ?
C23 C24 H24 127.2 . . ?
N22 C23 C24 110.1(4) . . ?
N22 C23 H23 124.9 . . ?
C24 C23 H23 124.9 . . ?
C6 Mn2 C7 89.1(2) . . ?
C6 Mn2 C5 90.3(2) . . ?
C7 Mn2 C5 88.9(2) . . ?
C6 Mn2 N22 94.60(19) . . ?
C7 Mn2 N22 176.4(2) . . ?
C5 Mn2 N22 90.96(19) . . ?
C6 Mn2 N32 90.3(2) . . ?
C7 Mn2 N32 94.4(2) . . ?
C5 Mn2 N32 176.60(19) . . ?
N22 Mn2 N32 85.66(16) . . ?
C6 Mn2 N42 174.7(2) . . ?
C7 Mn2 N42 90.8(2) . . ?
C5 Mn2 N42 95.0(2) . . ?
N22 Mn2 N42 85.57(16) . . ?
N32 Mn2 N42 84.45(17) . . ?
O5 C5 Mn2 178.8(5) . . ?
O6 C6 Mn2 176.2(4) . . ?
O7 C7 Mn2 176.7(5) . . ?
C3A Mn1A C1A 90.1(2) . . ?
C3A Mn1A C2A 94.0(3) . . ?
C1A Mn1A C2A 90.5(3) . . ?
C3A Mn1A C12A 114.3(2) . . ?
C1A Mn1A C12A 154.7(2) . . ?
C2A Mn1A C12A 94.1(2) . . ?
C3A Mn1A C13A 153.2(2) . . ?
C1A Mn1A C13A 115.8(2) . . ?
C2A Mn1A C13A 92.5(2) . . ?
C12A Mn1A C13A 39.24(19) . . ?
C3A Mn1A C14A 141.5(2) . . ?
C1A Mn1A C14A 92.2(2) . . ?
C2A Mn1A C14A 124.4(2) . . ?
C12A Mn1A C14A 64.8(2) . . ?
C13A Mn1A C14A 38.3(2) . . ?
C3A Mn1A C15A 104.0(2) . . ?
C1A Mn1A C15A 104.5(2) . . ?
C2A Mn1A C15A 156.3(2) . . ?
C12A Mn1A C15A 64.7(2) . . ?
C13A Mn1A C15A 64.6(2) . . ?
C14A Mn1A C15A 38.56(19) . . ?
C3A Mn1A C11A 90.1(2) . . ?
C1A Mn1A C11A 141.7(3) . . ?
C2A Mn1A C11A 127.6(2) . . ?
C12A Mn1A C11A 38.88(19) . . ?
C13A Mn1A C11A 65.61(19) . . ?
C14A Mn1A C11A 65.3(2) . . ?
C15A Mn1A C11A 39.0(2) . . ?
O1A C1A Mn1A 179.3(5) . . ?
O2A C2A Mn1A 176.9(4) . . ?
O3A C3A Mn1A 178.8(5) . . ?
C12A C11A C15A 106.4(4) . . ?
C12A C11A B1A 124.8(5) . . ?
C15A C11A B1A 128.1(5) . . ?
C12A C11A Mn1A 70.0(3) . . ?
C15A C11A Mn1A 70.2(3) . . ?
B1A C11A Mn1A 132.4(3) . . ?
C11A C12A C13A 108.5(5) . . ?
C11A C12A Mn1A 71.1(3) . . ?
C13A C12A Mn1A 70.4(3) . . ?
C11A C12A H12A 125.7 . . ?
C13A C12A H12A 125.7 . . ?
Mn1A C12A H12A 124.4 . . ?
C14A C13A C12A 107.7(5) . . ?
C14A C13A Mn1A 70.9(3) . . ?
C12A C13A Mn1A 70.4(3) . . ?
C14A C13A H13A 126.2 . . ?
C12A C13A H13A 126.2 . . ?
Mn1A C13A H13A 124.2 . . ?
C13A C14A C15A 108.6(5) . . ?
C13A C14A Mn1A 70.8(3) . . ?
C15A C14A Mn1A 70.9(3) . . ?
C13A C14A H14A 125.7 . . ?
C15A C14A H14A 125.7 . . ?
Mn1A C14A H14A 124.2 . . ?
C14A C15A C11A 108.9(5) . . ?
C14A C15A Mn1A 70.5(3) . . ?
C11A C15A Mn1A 70.8(3) . . ?
C14A C15A H15A 125.6 . . ?
C11A C15A H15A 125.6 . . ?
Mn1A C15A H15A 124.7 . . ?
N21A B1A N31A 106.6(4) . . ?
N21A B1A N41A 106.8(4) . . ?
N31A B1A N41A 105.5(4) . . ?
N21A B1A C11A 107.0(4) . . ?
N31A B1A C11A 115.3(4) . . ?
N41A B1A C11A 115.2(4) . . ?
C35A N31A N32A 108.3(4) . . ?
C35A N31A B1A 133.1(4) . . ?
N32A N31A B1A 118.5(4) . . ?
C33A N32A N31A 106.8(4) . . ?
C33A N32A Mn2A 131.2(4) . . ?
N31A N32A Mn2A 122.0(3) . . ?
N31A C35A C34A 109.7(5) . . ?
N31A C35A H35A 125.1 . . ?
C34A C35A H35A 125.1 . . ?
C35A C34A C33A 104.4(5) . . ?
C35A C34A H34A 127.8 . . ?
C33A C34A H34A 127.8 . . ?
N32A C33A C34A 110.8(5) . . ?
N32A C33A H33A 124.6 . . ?
C34A C33A H33A 124.6 . . ?
C45A N41A N42A 109.1(4) . . ?
C45A N41A B1A 133.4(4) . . ?
N42A N41A B1A 117.4(4) . . ?
C43A N42A N41A 106.1(4) . . ?
C43A N42A Mn2A 130.1(3) . . ?
N41A N42A Mn2A 123.4(3) . . ?
N41A C45A C44A 109.1(4) . . ?
N41A C45A H45A 125.4 . . ?
C44A C45A H45A 125.4 . . ?
C45A C44A C43A 104.5(4) . . ?
C45A C44A H44A 127.7 . . ?
C43A C44A H44A 127.7 . . ?
N42A C43A C44A 111.2(4) . . ?
N42A C43A H43A 124.4 . . ?
C44A C43A H43A 124.4 . . ?
C25A N21A N22A 109.9(4) . . ?
C25A N21A B1A 129.3(4) . . ?
N22A N21A B1A 120.8(4) . . ?
C23A N22A N21A 106.3(4) . . ?
C23A N22A Mn2A 132.6(3) . . ?
N21A N22A Mn2A 120.8(3) . . ?
N21A C25A C24A 108.1(4) . . ?
N21A C25A H25A 125.9 . . ?
C24A C25A H25A 125.9 . . ?
C25A C24A C23A 105.0(4) . . ?
C25A C24A H24A 127.5 . . ?
C23A C24A H24A 127.5 . . ?
N22A C23A C24A 110.6(4) . . ?
N22A C23A H23A 124.7 . . ?
C24A C23A H23A 124.7 . . ?
C6A Mn2A C7A 89.6(2) . . ?
C6A Mn2A C5A 90.4(2) . . ?
C7A Mn2A C5A 91.3(2) . . ?
C6A Mn2A N22A 94.63(19) . . ?
C7A Mn2A N22A 175.6(2) . . ?
C5A Mn2A N22A 90.0(2) . . ?
C6A Mn2A N42A 176.1(2) . . ?
C7A Mn2A N42A 90.2(2) . . ?
C5A Mn2A N42A 93.5(2) . . ?
N22A Mn2A N42A 85.53(16) . . ?
C6A Mn2A N32A 91.5(2) . . ?
C7A Mn2A N32A 92.8(2) . . ?
C5A Mn2A N32A 175.4(2) . . ?
N22A Mn2A N32A 85.75(16) . . ?
N42A Mn2A N32A 84.63(17) . . ?
O5A C5A Mn2A 177.7(5) . . ?
O6A C6A Mn2A 177.6(5) . . ?
O7A C7A Mn2A 179.1(5) . . ?

loop_
_geom_bond_atom_site_label_1
_geom_bond_atom_site_label_2
_geom_bond_distance
_geom_bond_site_symmetry_2
_geom_bond_publ_flag
Mn1 C3 1.788(6) . ?
Mn1 C1 1.796(6) . ?
Mn1 C2 1.801(6) . ?
Mn1 C13 2.151(5) . ?
Mn1 C12 2.161(5) . ?
Mn1 C14 2.163(5) . ?
Mn1 C15 2.166(5) . ?
Mn1 C11 2.172(5) . ?
C1 O1 1.165(7) . ?
C2 O2 1.153(7) . ?
C3 O3 1.155(6) . ?
C11 C12 1.433(7) . ?
C11 C15 1.438(8) . ?
C11 B1 1.602(7) . ?
C12 C13 1.442(8) . ?
C12 H12 0.9500 . ?
C13 C14 1.407(8) . ?
C13 H13 0.9500 . ?
C14 C15 1.438(7) . ?
C14 H14 0.9500 . ?
C15 H15 0.9500 . ?
B1 N21 1.548(6) . ?
B1 N31 1.559(7) . ?
B1 N41 1.559(7) . ?
N31 C35 1.348(7) . ?
N31 N32 1.379(5) . ?
N32 C33 1.334(7) . ?
N32 Mn2 2.046(4) . ?
C35 C34 1.376(7) . ?
C35 H35 0.9500 . ?
C34 C33 1.397(7) . ?
C34 H34 0.9500 . ?
C33 H33 0.9500 . ?
N41 C45 1.360(6) . ?
N41 N42 1.368(6) . ?
N42 C43 1.346(6) . ?
N42 Mn2 2.058(4) . ?
C45 C44 1.369(7) . ?
C45 H45 0.9500 . ?
C44 C43 1.400(7) . ?
C44 H44 0.9500 . ?
C43 H43 0.9500 . ?
N21 C25 1.363(6) . ?
N21 N22 1.372(6) . ?
N22 C23 1.346(6) . ?
N22 Mn2 2.035(4) . ?
C25 C24 1.373(7) . ?
C25 H25 0.9500 . ?
C24 C23 1.388(7) . ?
C24 H24 0.9500 . ?
C23 H23 0.9500 . ?
Mn2 C6 1.790(6) . ?
Mn2 C7 1.809(5) . ?
Mn2 C5 1.819(6) . ?
C5 O5 1.140(6) . ?
C6 O6 1.171(6) . ?
C7 O7 1.159(6) . ?
Mn1A C3A 1.778(5) . ?
Mn1A C1A 1.784(6) . ?
Mn1A C2A 1.814(6) . ?
Mn1A C12A 2.153(5) . ?
Mn1A C13A 2.153(5) . ?
Mn1A C14A 2.153(5) . ?
Mn1A C15A 2.159(5) . ?
Mn1A C11A 2.167(5) . ?
C1A O1A 1.164(7) . ?
C2A O2A 1.131(7) . ?
C3A O3A 1.175(6) . ?
C11A C12A 1.438(7) . ?
C11A C15A 1.442(7) . ?
C11A B1A 1.590(8) . ?
C12A C13A 1.446(7) . ?
C12A H12A 0.9500 . ?
C13A C14A 1.413(8) . ?
C13A H13A 0.9500 . ?
C14A C15A 1.424(7) . ?
C14A H14A 0.9500 . ?
C15A H15A 0.9500 . ?
B1A N21A 1.558(6) . ?
B1A N31A 1.566(7) . ?
B1A N41A 1.567(7) . ?
N31A C35A 1.333(7) . ?
N31A N32A 1.385(6) . ?
N32A C33A 1.321(7) . ?
N32A Mn2A 2.046(4) . ?
C35A C34A 1.376(7) . ?
C35A H35A 0.9500 . ?
C34A C33A 1.390(8) . ?
C34A H34A 0.9500 . ?
C33A H33A 0.9500 . ?
N41A C45A 1.357(6) . ?
N41A N42A 1.373(6) . ?
N42A C43A 1.344(6) . ?
N42A Mn2A 2.044(4) . ?
C45A C44A 1.377(7) . ?
C45A H45A 0.9500 . ?
C44A C43A 1.390(7) . ?
C44A H44A 0.9500 . ?
C43A H43A 0.9500 . ?
N21A C25A 1.349(6) . ?
N21A N22A 1.370(5) . ?
N22A C23A 1.345(6) . ?
N22A Mn2A 2.039(4) . ?
C25A C24A 1.392(7) . ?
C25A H25A 0.9500 . ?
C24A C23A 1.391(7) . ?
C24A H24A 0.9500 . ?
C23A H23A 0.9500 . ?
Mn2A C6A 1.802(6) . ?
Mn2A C7A 1.802(5) . ?
Mn2A C5A 1.807(6) . ?
C5A O5A 1.159(7) . ?
C6A O6A 1.157(7) . ?
C7A O7A 1.172(7) . ?

loop_
_geom_torsion_atom_site_label_1
_geom_torsion_atom_site_label_2
_geom_torsion_atom_site_label_3
_geom_torsion_atom_site_label_4
_geom_torsion
_geom_torsion_site_symmetry_1
_geom_torsion_site_symmetry_2
_geom_torsion_site_symmetry_3
_geom_torsion_site_symmetry_4
_geom_torsion_publ_flag
C3 Mn1 C1 O1 -23(68) . . . . ?
C2 Mn1 C1 O1 68(68) . . . . ?
C13 Mn1 C1 O1 163(100) . . . . ?
C12 Mn1 C1 O1 168(100) . . . . ?
C14 Mn1 C1 O1 -166(100) . . . . ?
C15 Mn1 C1 O1 -130(68) . . . . ?
C11 Mn1 C1 O1 -119(67) . . . . ?
C3 Mn1 C2 O2 -122(15) . . . . ?
C1 Mn1 C2 O2 148(15) . . . . ?
C13 Mn1 C2 O2 35(15) . . . . ?
C12 Mn1 C2 O2 -4(15) . . . . ?
C14 Mn1 C2 O2 57(15) . . . . ?
C15 Mn1 C2 O2 16(16) . . . . ?
C11 Mn1 C2 O2 -27(16) . . . . ?
C1 Mn1 C3 O3 23(14) . . . . ?
C2 Mn1 C3 O3 -68(14) . . . . ?
C13 Mn1 C3 O3 -170(13) . . . . ?
C12 Mn1 C3 O3 -163(14) . . . . ?
C14 Mn1 C3 O3 113(13) . . . . ?
C15 Mn1 C3 O3 128(14) . . . . ?
C11 Mn1 C3 O3 165(14) . . . . ?
C3 Mn1 C11 C12 132.2(3) . . . . ?
C1 Mn1 C11 C12 -133.2(4) . . . . ?
C2 Mn1 C11 C12 37.8(4) . . . . ?
C13 Mn1 C11 C12 -37.4(3) . . . . ?
C14 Mn1 C11 C12 -79.5(3) . . . . ?
C15 Mn1 C11 C12 -116.5(4) . . . . ?
C3 Mn1 C11 C15 -111.3(3) . . . . ?
C1 Mn1 C11 C15 -16.7(5) . . . . ?
C2 Mn1 C11 C15 154.3(3) . . . . ?
C13 Mn1 C11 C15 79.1(3) . . . . ?
C12 Mn1 C11 C15 116.5(4) . . . . ?
C14 Mn1 C11 C15 37.0(3) . . . . ?
C3 Mn1 C11 B1 12.1(5) . . . . ?
C1 Mn1 C11 B1 106.8(6) . . . . ?
C2 Mn1 C11 B1 -82.3(6) . . . . ?
C13 Mn1 C11 B1 -157.5(6) . . . . ?
C12 Mn1 C11 B1 -120.1(7) . . . . ?
C14 Mn1 C11 B1 160.5(6) . . . . ?
C15 Mn1 C11 B1 123.4(6) . . . . ?
C15 C11 C12 C13 -1.1(5) . . . . ?
B1 C11 C12 C13 -168.4(4) . . . . ?
Mn1 C11 C12 C13 60.4(3) . . . . ?
C15 C11 C12 Mn1 -61.5(3) . . . . ?
B1 C11 C12 Mn1 131.2(4) . . . . ?
C3 Mn1 C12 C11 -56.7(4) . . . . ?
C1 Mn1 C12 C11 110.6(5) . . . . ?
C2 Mn1 C12 C11 -150.3(3) . . . . ?
C13 Mn1 C12 C11 118.8(5) . . . . ?
C14 Mn1 C12 C11 81.7(3) . . . . ?
C15 Mn1 C12 C11 38.4(3) . . . . ?
C3 Mn1 C12 C13 -175.5(3) . . . . ?
C1 Mn1 C12 C13 -8.2(7) . . . . ?
C2 Mn1 C12 C13 91.0(4) . . . . ?
C14 Mn1 C12 C13 -37.1(3) . . . . ?
C15 Mn1 C12 C13 -80.3(3) . . . . ?
C11 Mn1 C12 C13 -118.8(5) . . . . ?
C11 C12 C13 C14 0.9(6) . . . . ?
Mn1 C12 C13 C14 61.9(3) . . . . ?
C11 C12 C13 Mn1 -61.0(3) . . . . ?
C3 Mn1 C13 C14 -107.8(6) . . . . ?
C1 Mn1 C13 C14 57.8(4) . . . . ?
C2 Mn1 C13 C14 150.5(3) . . . . ?
C12 Mn1 C13 C14 -118.0(5) . . . . ?
C15 Mn1 C13 C14 -38.0(3) . . . . ?
C11 Mn1 C13 C14 -80.9(3) . . . . ?
C3 Mn1 C13 C12 10.1(8) . . . . ?
C1 Mn1 C13 C12 175.8(4) . . . . ?
C2 Mn1 C13 C12 -91.5(4) . . . . ?
C14 Mn1 C13 C12 118.0(5) . . . . ?
C15 Mn1 C13 C12 80.0(3) . . . . ?
C11 Mn1 C13 C12 37.0(3) . . . . ?
C12 C13 C14 C15 -0.3(6) . . . . ?
Mn1 C13 C14 C15 61.2(3) . . . . ?
C12 C13 C14 Mn1 -61.5(3) . . . . ?
C3 Mn1 C14 C13 141.1(4) . . . . ?
C1 Mn1 C14 C13 -128.7(4) . . . . ?
C2 Mn1 C14 C13 -37.1(4) . . . . ?
C12 Mn1 C14 C13 38.1(3) . . . . ?
C15 Mn1 C14 C13 117.8(5) . . . . ?
C11 Mn1 C14 C13 80.9(3) . . . . ?
C3 Mn1 C14 C15 23.3(5) . . . . ?
C1 Mn1 C14 C15 113.5(3) . . . . ?
C2 Mn1 C14 C15 -154.9(3) . . . . ?
C13 Mn1 C14 C15 -117.8(5) . . . . ?
C12 Mn1 C14 C15 -79.7(3) . . . . ?
C11 Mn1 C14 C15 -36.9(3) . . . . ?
C13 C14 C15 C11 -0.4(6) . . . . ?
Mn1 C14 C15 C11 60.7(3) . . . . ?
C13 C14 C15 Mn1 -61.1(3) . . . . ?
C12 C11 C15 C14 1.0(5) . . . . ?
B1 C11 C15 C14 167.9(4) . . . . ?
Mn1 C11 C15 C14 -60.5(3) . . . . ?
C12 C11 C15 Mn1 61.4(3) . . . . ?
B1 C11 C15 Mn1 -131.7(5) . . . . ?
C3 Mn1 C15 C14 -165.6(3) . . . . ?
C1 Mn1 C15 C14 -71.3(4) . . . . ?
C2 Mn1 C15 C14 58.7(6) . . . . ?
C13 Mn1 C15 C14 37.2(3) . . . . ?
C12 Mn1 C15 C14 80.8(3) . . . . ?
C11 Mn1 C15 C14 119.2(4) . . . . ?
C3 Mn1 C15 C11 75.2(3) . . . . ?
C1 Mn1 C15 C11 169.6(3) . . . . ?
C2 Mn1 C15 C11 -60.4(6) . . . . ?
C13 Mn1 C15 C11 -81.9(3) . . . . ?
C12 Mn1 C15 C11 -38.3(3) . . . . ?
C14 Mn1 C15 C11 -119.2(4) . . . . ?
C12 C11 B1 N21 77.3(6) . . . . ?
C15 C11 B1 N21 -87.3(6) . . . . ?
Mn1 C11 B1 N21 173.6(4) . . . . ?
C12 C11 B1 N31 -42.1(6) . . . . ?
C15 C11 B1 N31 153.3(4) . . . . ?
Mn1 C11 B1 N31 54.2(6) . . . . ?
C12 C11 B1 N41 -164.9(4) . . . . ?
C15 C11 B1 N41 30.5(7) . . . . ?
Mn1 C11 B1 N41 -68.6(6) . . . . ?
N21 B1 N31 C35 -128.2(5) . . . . ?
N41 B1 N31 C35 118.5(5) . . . . ?
C11 B1 N31 C35 -9.1(7) . . . . ?
N21 B1 N31 N32 56.0(5) . . . . ?
N41 B1 N31 N32 -57.3(5) . . . . ?
C11 B1 N31 N32 175.1(4) . . . . ?
C35 N31 N32 C33 0.7(5) . . . . ?
B1 N31 N32 C33 177.4(4) . . . . ?
C35 N31 N32 Mn2 -178.5(3) . . . . ?
B1 N31 N32 Mn2 -1.8(5) . . . . ?
N32 N31 C35 C34 -0.7(5) . . . . ?
B1 N31 C35 C34 -176.8(4) . . . . ?
N31 C35 C34 C33 0.5(6) . . . . ?
N31 N32 C33 C34 -0.3(5) . . . . ?
Mn2 N32 C33 C34 178.7(3) . . . . ?
C35 C34 C33 N32 -0.1(6) . . . . ?
N21 B1 N41 C45 129.3(5) . . . . ?
N31 B1 N41 C45 -116.6(5) . . . . ?
C11 B1 N41 C45 11.2(7) . . . . ?
N21 B1 N41 N42 -53.3(5) . . . . ?
N31 B1 N41 N42 60.8(5) . . . . ?
C11 B1 N41 N42 -171.3(4) . . . . ?
C45 N41 N42 C43 -2.0(5) . . . . ?
B1 N41 N42 C43 180.0(4) . . . . ?
C45 N41 N42 Mn2 173.7(3) . . . . ?
B1 N41 N42 Mn2 -4.4(6) . . . . ?
N42 N41 C45 C44 1.5(6) . . . . ?
B1 N41 C45 C44 179.1(5) . . . . ?
N41 C45 C44 C43 -0.4(6) . . . . ?
N41 N42 C43 C44 1.7(6) . . . . ?
Mn2 N42 C43 C44 -173.4(4) . . . . ?
C45 C44 C43 N42 -0.8(6) . . . . ?
N31 B1 N21 C25 127.8(5) . . . . ?
N41 B1 N21 C25 -119.6(5) . . . . ?
C11 B1 N21 C25 3.5(7) . . . . ?
N31 B1 N21 N22 -53.0(6) . . . . ?
N41 B1 N21 N22 59.7(6) . . . . ?
C11 B1 N21 N22 -177.3(4) . . . . ?
C25 N21 N22 C23 -0.7(6) . . . . ?
B1 N21 N22 C23 180.0(4) . . . . ?
C25 N21 N22 Mn2 174.4(3) . . . . ?
B1 N21 N22 Mn2 -4.9(6) . . . . ?
N22 N21 C25 C24 0.9(6) . . . . ?
B1 N21 C25 C24 -179.8(5) . . . . ?
N21 C25 C24 C23 -0.8(6) . . . . ?
N21 N22 C23 C24 0.1(6) . . . . ?
Mn2 N22 C23 C24 -174.2(4) . . . . ?
C25 C24 C23 N22 0.4(6) . . . . ?
C23 N22 Mn2 C6 -51.3(5) . . . . ?
N21 N22 Mn2 C6 135.0(4) . . . . ?
C23 N22 Mn2 C7 127(3) . . . . ?
N21 N22 Mn2 C7 -46(4) . . . . ?
C23 N22 Mn2 C5 39.0(5) . . . . ?
N21 N22 Mn2 C5 -134.6(4) . . . . ?
C23 N22 Mn2 N32 -141.3(5) . . . . ?
N21 N22 Mn2 N32 45.1(4) . . . . ?
C23 N22 Mn2 N42 134.0(5) . . . . ?
N21 N22 Mn2 N42 -39.7(4) . . . . ?
C33 N32 Mn2 C6 44.6(5) . . . . ?
N31 N32 Mn2 C6 -136.5(4) . . . . ?
C33 N32 Mn2 C7 -44.5(5) . . . . ?
N31 N32 Mn2 C7 134.4(4) . . . . ?
C33 N32 Mn2 C5 144(3) . . . . ?
N31 N32 Mn2 C5 -37(4) . . . . ?
C33 N32 Mn2 N22 139.2(4) . . . . ?
N31 N32 Mn2 N22 -41.9(3) . . . . ?
C33 N32 Mn2 N42 -134.9(5) . . . . ?
N31 N32 Mn2 N42 44.0(3) . . . . ?
C43 N42 Mn2 C6 128(2) . . . . ?
N41 N42 Mn2 C6 -47(2) . . . . ?
C43 N42 Mn2 C7 39.2(5) . . . . ?
N41 N42 Mn2 C7 -135.2(4) . . . . ?
C43 N42 Mn2 C5 -49.8(5) . . . . ?
N41 N42 Mn2 C5 135.8(4) . . . . ?
C43 N42 Mn2 N22 -140.3(5) . . . . ?
N41 N42 Mn2 N22 45.2(4) . . . . ?
C43 N42 Mn2 N32 133.6(5) . . . . ?
N41 N42 Mn2 N32 -40.9(4) . . . . ?
C6 Mn2 C5 O5 25(25) . . . . ?
C7 Mn2 C5 O5 114(25) . . . . ?
N22 Mn2 C5 O5 -70(25) . . . . ?
N32 Mn2 C5 O5 -75(26) . . . . ?
N42 Mn2 C5 O5 -156(25) . . . . ?
C7 Mn2 C6 O6 63(7) . . . . ?
C5 Mn2 C6 O6 152(7) . . . . ?
N22 Mn2 C6 O6 -117(7) . . . . ?
N32 Mn2 C6 O6 -32(7) . . . . ?
N42 Mn2 C6 O6 -26(8) . . . . ?
C6 Mn2 C7 O7 87(9) . . . . ?
C5 Mn2 C7 O7 -3(9) . . . . ?
N22 Mn2 C7 O7 -92(9) . . . . ?
N32 Mn2 C7 O7 177(100) . . . . ?
N42 Mn2 C7 O7 -98(9) . . . . ?
C3A Mn1A C1A O1A 25(54) . . . . ?
C2A Mn1A C1A O1A -69(54) . . . . ?
C12A Mn1A C1A O1A -169(100) . . . . ?
C13A Mn1A C1A O1A -162(54) . . . . ?
C14A Mn1A C1A O1A 167(100) . . . . ?
C15A Mn1A C1A O1A 130(54) . . . . ?
C11A Mn1A C1A O1A 116(54) . . . . ?
C3A Mn1A C2A O2A 155(9) . . . . ?
C1A Mn1A C2A O2A -115(9) . . . . ?
C12A Mn1A C2A O2A 40(9) . . . . ?
C13A Mn1A C2A O2A 1(9) . . . . ?
C14A Mn1A C2A O2A -22(9) . . . . ?
C15A Mn1A C2A O2A 15(10) . . . . ?
C11A Mn1A C2A O2A 62(9) . . . . ?
C1A Mn1A C3A O3A 132(28) . . . . ?
C2A Mn1A C3A O3A -137(28) . . . . ?
C12A Mn1A C3A O3A -41(28) . . . . ?
C13A Mn1A C3A O3A -34(28) . . . . ?
C14A Mn1A C3A O3A 39(28) . . . . ?
C15A Mn1A C3A O3A 27(28) . . . . ?
C11A Mn1A C3A O3A -10(28) . . . . ?
C3A Mn1A C11A C12A -130.8(3) . . . . ?
C1A Mn1A C11A C12A 138.9(4) . . . . ?
C2A Mn1A C11A C12A -35.6(4) . . . . ?
C13A Mn1A C11A C12A 37.6(3) . . . . ?
C14A Mn1A C11A C12A 79.9(3) . . . . ?
C15A Mn1A C11A C12A 116.7(4) . . . . ?
C3A Mn1A C11A C15A 112.5(3) . . . . ?
C1A Mn1A C11A C15A 22.2(5) . . . . ?
C2A Mn1A C11A C15A -152.3(3) . . . . ?
C12A Mn1A C11A C15A -116.7(4) . . . . ?
C13A Mn1A C11A C15A -79.1(3) . . . . ?
C14A Mn1A C11A C15A -36.8(3) . . . . ?
C3A Mn1A C11A B1A -11.4(5) . . . . ?
C1A Mn1A C11A B1A -101.7(6) . . . . ?
C2A Mn1A C11A B1A 83.7(6) . . . . ?
C12A Mn1A C11A B1A 119.3(7) . . . . ?
C13A Mn1A C11A B1A 156.9(6) . . . . ?
C14A Mn1A C11A B1A -160.8(6) . . . . ?
C15A Mn1A C11A B1A -123.9(6) . . . . ?
C15A C11A C12A C13A 0.5(5) . . . . ?
B1A C11A C12A C13A 170.8(4) . . . . ?
Mn1A C11A C12A C13A -60.7(3) . . . . ?
C15A C11A C12A Mn1A 61.2(3) . . . . ?
B1A C11A C12A Mn1A -128.4(5) . . . . ?
C3A Mn1A C12A C11A 56.2(4) . . . . ?
C1A Mn1A C12A C11A -107.6(6) . . . . ?
C2A Mn1A C12A C11A 152.4(3) . . . . ?
C13A Mn1A C12A C11A -118.6(4) . . . . ?
C14A Mn1A C12A C11A -81.2(3) . . . . ?
C15A Mn1A C12A C11A -38.4(3) . . . . ?
C3A Mn1A C12A C13A 174.8(3) . . . . ?
C1A Mn1A C12A C13A 11.0(7) . . . . ?
C2A Mn1A C12A C13A -89.0(3) . . . . ?
C14A Mn1A C12A C13A 37.3(3) . . . . ?
C15A Mn1A C12A C13A 80.2(3) . . . . ?
C11A Mn1A C12A C13A 118.6(4) . . . . ?
C11A C12A C13A C14A -0.2(5) . . . . ?
Mn1A C12A C13A C14A -61.4(3) . . . . ?
C11A C12A C13A Mn1A 61.2(3) . . . . ?
C3A Mn1A C13A C14A 107.1(6) . . . . ?
C1A Mn1A C13A C14A -57.1(4) . . . . ?
C2A Mn1A C13A C14A -148.9(3) . . . . ?
C12A Mn1A C13A C14A 117.7(4) . . . . ?
C15A Mn1A C13A C14A 37.3(3) . . . . ?
C11A Mn1A C13A C14A 80.5(3) . . . . ?
C3A Mn1A C13A C12A -10.6(7) . . . . ?
C1A Mn1A C13A C12A -174.8(3) . . . . ?
C2A Mn1A C13A C12A 93.4(3) . . . . ?
C14A Mn1A C13A C12A -117.7(4) . . . . ?
C15A Mn1A C13A C12A -80.4(3) . . . . ?
C11A Mn1A C13A C12A -37.2(3) . . . . ?
C12A C13A C14A C15A -0.1(6) . . . . ?
Mn1A C13A C14A C15A -61.2(3) . . . . ?
C12A C13A C14A Mn1A 61.1(3) . . . . ?
C3A Mn1A C14A C13A -136.3(4) . . . . ?
C1A Mn1A C14A C13A 130.8(3) . . . . ?
C2A Mn1A C14A C13A 38.7(4) . . . . ?
C12A Mn1A C14A C13A -38.2(3) . . . . ?
C15A Mn1A C14A C13A -118.5(4) . . . . ?
C11A Mn1A C14A C13A -81.3(3) . . . . ?
C3A Mn1A C14A C15A -17.8(5) . . . . ?
C1A Mn1A C14A C15A -110.7(3) . . . . ?
C2A Mn1A C14A C15A 157.2(3) . . . . ?
C12A Mn1A C14A C15A 80.3(3) . . . . ?
C13A Mn1A C14A C15A 118.5(4) . . . . ?
C11A Mn1A C14A C15A 37.2(3) . . . . ?
C13A C14A C15A C11A 0.4(6) . . . . ?
Mn1A C14A C15A C11A -60.7(3) . . . . ?
C13A C14A C15A Mn1A 61.1(4) . . . . ?
C12A C11A C15A C14A -0.5(5) . . . . ?
B1A C11A C15A C14A -170.5(4) . . . . ?
Mn1A C11A C15A C14A 60.5(3) . . . . ?
C12A C11A C15A Mn1A -61.1(3) . . . . ?
B1A C11A C15A Mn1A 129.0(5) . . . . ?
C3A Mn1A C15A C14A 168.7(3) . . . . ?
C1A Mn1A C15A C14A 74.9(4) . . . . ?
C2A Mn1A C15A C14A -52.8(7) . . . . ?
C12A Mn1A C15A C14A -80.7(3) . . . . ?
C13A Mn1A C15A C14A -37.1(3) . . . . ?
C11A Mn1A C15A C14A -119.1(4) . . . . ?
C3A Mn1A C15A C11A -72.2(3) . . . . ?
C1A Mn1A C15A C11A -166.0(3) . . . . ?
C2A Mn1A C15A C11A 66.2(6) . . . . ?
C12A Mn1A C15A C11A 38.3(3) . . . . ?
C13A Mn1A C15A C11A 82.0(3) . . . . ?
C14A Mn1A C15A C11A 119.1(4) . . . . ?
C12A C11A B1A N21A -77.0(6) . . . . ?
C15A C11A B1A N21A 91.3(6) . . . . ?
Mn1A C11A B1A N21A -171.1(4) . . . . ?
C12A C11A B1A N31A 41.3(6) . . . . ?
C15A C11A B1A N31A -150.5(5) . . . . ?
Mn1A C11A B1A N31A -52.9(7) . . . . ?
C12A C11A B1A N41A 164.5(4) . . . . ?
C15A C11A B1A N41A -27.2(7) . . . . ?
Mn1A C11A B1A N41A 70.4(6) . . . . ?
N21A B1A N31A C35A 127.7(5) . . . . ?
N41A B1A N31A C35A -119.1(5) . . . . ?
C11A B1A N31A C35A 9.2(7) . . . . ?
N21A B1A N31A N32A -56.1(5) . . . . ?
N41A B1A N31A N32A 57.1(5) . . . . ?
C11A B1A N31A N32A -174.6(4) . . . . ?
C35A N31A N32A C33A -0.4(5) . . . . ?
B1A N31A N32A C33A -177.4(4) . . . . ?
C35A N31A N32A Mn2A 178.6(3) . . . . ?
B1A N31A N32A Mn2A 1.5(5) . . . . ?
N32A N31A C35A C34A 0.0(6) . . . . ?
B1A N31A C35A C34A 176.5(5) . . . . ?
N31A C35A C34A C33A 0.4(6) . . . . ?
N31A N32A C33A C34A 0.6(6) . . . . ?
Mn2A N32A C33A C34A -178.2(3) . . . . ?
C35A C34A C33A N32A -0.6(6) . . . . ?
N21A B1A N41A C45A -130.8(5) . . . . ?
N31A B1A N41A C45A 116.1(6) . . . . ?
C11A B1A N41A C45A -12.2(8) . . . . ?
N21A B1A N41A N42A 53.2(5) . . . . ?
N31A B1A N41A N42A -59.9(5) . . . . ?
C11A B1A N41A N42A 171.8(4) . . . . ?
C45A N41A N42A C43A 0.6(5) . . . . ?
B1A N41A N42A C43A 177.5(4) . . . . ?
C45A N41A N42A Mn2A -173.2(3) . . . . ?
B1A N41A N42A Mn2A 3.8(5) . . . . ?
N42A N41A C45A C44A -0.6(6) . . . . ?
B1A N41A C45A C44A -176.9(5) . . . . ?
N41A C45A C44A C43A 0.4(6) . . . . ?
N41A N42A C43A C44A -0.3(6) . . . . ?
Mn2A N42A C43A C44A 172.8(4) . . . . ?
C45A C44A C43A N42A 0.0(6) . . . . ?
N31A B1A N21A C25A -128.4(5) . . . . ?
N41A B1A N21A C25A 119.3(5) . . . . ?
C11A B1A N21A C25A -4.5(7) . . . . ?
N31A B1A N21A N22A 54.2(5) . . . . ?
N41A B1A N21A N22A -58.1(6) . . . . ?
C11A B1A N21A N22A 178.0(4) . . . . ?
C25A N21A N22A C23A 0.1(5) . . . . ?
B1A N21A N22A C23A 178.0(4) . . . . ?
C25A N21A N22A Mn2A -174.7(3) . . . . ?
B1A N21A N22A Mn2A 3.1(6) . . . . ?
N22A N21A C25A C24A -0.5(6) . . . . ?
B1A N21A C25A C24A -178.2(5) . . . . ?
N21A C25A C24A C23A 0.7(6) . . . . ?
N21A N22A C23A C24A 0.3(6) . . . . ?
Mn2A N22A C23A C24A 174.3(4) . . . . ?
C25A C24A C23A N22A -0.6(6) . . . . ?
C23A N22A Mn2A C6A 51.0(5) . . . . ?
N21A N22A Mn2A C6A -135.7(4) . . . . ?
C23A N22A Mn2A C7A -146(3) . . . . ?
N21A N22A Mn2A C7A 27(3) . . . . ?
C23A N22A Mn2A C5A -39.4(5) . . . . ?
N21A N22A Mn2A C5A 133.9(4) . . . . ?
C23A N22A Mn2A N42A -132.9(5) . . . . ?
N21A N22A Mn2A N42A 40.5(4) . . . . ?
C23A N22A Mn2A N32A 142.2(5) . . . . ?
N21A N22A Mn2A N32A -44.5(4) . . . . ?
C43A N42A Mn2A C6A -124(3) . . . . ?
N41A N42A Mn2A C6A 48(3) . . . . ?
C43A N42A Mn2A C7A -38.0(5) . . . . ?
N41A N42A Mn2A C7A 134.1(4) . . . . ?
C43A N42A Mn2A C5A 53.3(5) . . . . ?
N41A N42A Mn2A C5A -134.6(4) . . . . ?
C43A N42A Mn2A N22A 143.0(5) . . . . ?
N41A N42A Mn2A N22A -44.9(4) . . . . ?
C43A N42A Mn2A N32A -130.8(5) . . . . ?
N41A N42A Mn2A N32A 41.3(4) . . . . ?
C33A N32A Mn2A C6A -44.6(5) . . . . ?
N31A N32A Mn2A C6A 136.7(4) . . . . ?
C33A N32A Mn2A C7A 45.0(5) . . . . ?
N31A N32A Mn2A C7A -133.6(4) . . . . ?
C33A N32A Mn2A C5A -160(3) . . . . ?
N31A N32A Mn2A C5A 22(3) . . . . ?
C33A N32A Mn2A N22A -139.2(5) . . . . ?
N31A N32A Mn2A N22A 42.2(3) . . . . ?
C33A N32A Mn2A N42A 134.9(5) . . . . ?
N31A N32A Mn2A N42A -43.7(3) . . . . ?
C6A Mn2A C5A O5A -87(13) . . . . ?
C7A Mn2A C5A O5A -176(100) . . . . ?
N22A Mn2A C5A O5A 8(13) . . . . ?
N42A Mn2A C5A O5A 93(13) . . . . ?
N32A Mn2A C5A O5A 28(15) . . . . ?
C7A Mn2A C6A O6A -57(11) . . . . ?
C5A Mn2A C6A O6A -148(11) . . . . ?
N22A Mn2A C6A O6A 122(11) . . . . ?
N42A Mn2A C6A O6A 30(13) . . . . ?
N32A Mn2A C6A O6A 36(11) . . . . ?
C6A Mn2A C7A O7A 130(39) . . . . ?
C5A Mn2A C7A O7A -139(39) . . . . ?
N22A Mn2A C7A O7A -32(41) . . . . ?
N42A Mn2A C7A O7A -46(39) . . . . ?
N32A Mn2A C7A O7A 39(39) . . . . ?
